data_4130116
loop_
_publ_author_name
'Feng, Jian-Jun'
'Lin, Tao-Yan'
'Zhu, Chao-Ze'
'Wang, Huamin'
'Wu, Hai-Hong'
'Zhang, Junliang'

_publ_section_title
;
 The Divergent Synthesis of Nitrogen Heterocycles by Rhodium(I)-Catalyzed
 Intermolecular Cycloadditions of Vinyl Aziridines and Alkynes.
;
_journal_issue 7
_journal_name_full 'Journal of the American Chemical Society'
_journal_page_first 2178
_journal_page_last 2181
_journal_paper_doi 10.1021/jacs.6b00386
_journal_volume 138
_journal_year 2016
_chemical_absolute_configuration ad
_chemical_formula_sum 'C24 H23 N O2 S'
_chemical_formula_weight 389.49
_space_group_IT_number 4
_space_group_name_Hall 'P 2yb'
_space_group_name_H-M_alt 'P 1 21 1'
_symmetry_cell_setting monoclinic
_symmetry_space_group_name_H-M 'P 1 21 1'
_atom_sites_solution_hydrogens geom
_atom_sites_solution_primary direct
_atom_sites_solution_secondary difmap
_audit_creation_method SHELXL-97
_cell_angle_alpha 90.00
_cell_angle_beta 114.840(4)
_cell_angle_gamma 90.00
_cell_formula_units_Z 2
_cell_length_a 12.0001(12)
_cell_length_b 7.6608(12)
_cell_length_c 12.186(2)
_cell_measurement_temperature 296(2)
_cell_volume 1016.6(3)
_computing_structure_refinement 'SHELXL-97 (Sheldrick, 2008)'
_computing_structure_solution 'SHELXS-97 (Sheldrick, 2008)'
_diffrn_ambient_temperature 296(2)
_diffrn_measured_fraction_theta_full 0.998
_diffrn_measured_fraction_theta_max 0.998
_diffrn_measurement_device_type 'Bruker Smart Apex II'
_diffrn_radiation_monochromator graphite
_diffrn_radiation_source 'fine-focus sealed tube'
_diffrn_radiation_type MoK\a
_diffrn_radiation_wavelength 0.71073
_diffrn_reflns_av_R_equivalents 0.0403
_diffrn_reflns_av_sigmaI/netI 0.0408
_diffrn_reflns_limit_h_max 14
_diffrn_reflns_limit_h_min -14
_diffrn_reflns_limit_k_max 8
_diffrn_reflns_limit_k_min -9
_diffrn_reflns_limit_l_max 14
_diffrn_reflns_limit_l_min -14
_diffrn_reflns_number 11845
_diffrn_reflns_theta_full 25.01
_diffrn_reflns_theta_max 25.01
_diffrn_reflns_theta_min 1.84
_exptl_absorpt_coefficient_mu 0.178
_exptl_absorpt_correction_T_max 0.9737
_exptl_absorpt_correction_T_min 0.9451
_exptl_absorpt_correction_type multi-scan
_exptl_absorpt_process_details sadabs
_exptl_crystal_colour colorless
_exptl_crystal_density_diffrn 1.272
_exptl_crystal_density_method 'not measured'
_exptl_crystal_description block
_exptl_crystal_F_000 412
_exptl_crystal_size_max 0.32
_exptl_crystal_size_mid 0.16
_exptl_crystal_size_min 0.15
_refine_diff_density_max 0.136
_refine_diff_density_min -0.152
_refine_diff_density_rms 0.031
_refine_ls_abs_structure_details 'Flack H D (1983), Acta Cryst. A39, 876-881'
_refine_ls_abs_structure_Flack 0.01(7)
_refine_ls_extinction_method none
_refine_ls_goodness_of_fit_ref 1.029
_refine_ls_hydrogen_treatment constr
_refine_ls_matrix_type full
_refine_ls_number_parameters 253
_refine_ls_number_reflns 3310
_refine_ls_number_restraints 1
_refine_ls_restrained_S_all 1.029
_refine_ls_R_factor_all 0.0461
_refine_ls_R_factor_gt 0.0354
_refine_ls_shift/su_max 0.000
_refine_ls_shift/su_mean 0.000
_refine_ls_structure_factor_coef Fsqd
_refine_ls_weighting_details 'calc w=1/[\s^2^(Fo^2^)+(0.0422P)^2^+0.0666P] where P=(Fo^2^+2Fc^2^)/3'
_refine_ls_weighting_scheme calc
_refine_ls_wR_factor_gt 0.0783
_refine_ls_wR_factor_ref 0.0839
_reflns_number_gt 2852
_reflns_number_total 3310
_reflns_threshold_expression >2sigma(I)
_cod_data_source_file ja6b00386_si_002.cif
_cod_data_source_block z
_cod_depositor_comments
;
The following automatic conversions were performed:

data item '_symmetry_cell_setting' value 'Monoclinic' was changed to
'monoclinic' in accordance with the
/home/saulius/struct/COD-crude-data/automatic-downloads/DataCite-retrospective/ACS/depositions/lib/dictionaries/cif_core.dic
dictionary named 'cif_core.dic' version 2.4.2 last updated on
2011-04-26.

Automatic conversion script
Id: cif_fix_values 6909 2019-04-08 15:41:33Z antanas 
;
_cod_original_sg_symbol_H-M P2(1)
_cod_database_code 4130116

loop_
_symmetry_equiv_pos_as_xyz
'x, y, z'
'-x, y+1/2, -z'

loop_
_atom_site_label
_atom_site_type_symbol
_atom_site_fract_x
_atom_site_fract_y
_atom_site_fract_z
_atom_site_U_iso_or_equiv
_atom_site_adp_type
_atom_site_occupancy
_atom_site_symmetry_multiplicity
_atom_site_calc_flag
_atom_site_refinement_flags
S1 S 0.79191(5) 0.36446(7) 0.45139(5) 0.03770(16) Uani 1 1 d .
O1 O 0.83398(17) 0.2910(2) 0.36745(16) 0.0508(5) Uani 1 1 d .
O2 O 0.80666(16) 0.2702(2) 0.55753(15) 0.0486(5) Uani 1 1 d .
N1 N 0.86774(16) 0.5508(3) 0.49585(16) 0.0359(5) Uani 1 1 d .
C1 C 0.7865(2) 0.6277(3) 0.7515(2) 0.0379(6) Uani 1 1 d .
H1A H 0.7169 0.6939 0.7077 0.045 Uiso 1 1 calc R
C2 C 0.8072(2) 0.5679(3) 0.8678(2) 0.0386(6) Uani 1 1 d .
C3 C 0.7222(2) 0.5985(4) 0.9184(2) 0.0487(7) Uani 1 1 d .
H3A H 0.6511 0.6620 0.8750 0.058 Uiso 1 1 calc R
C4 C 0.7438(3) 0.5357(4) 1.0303(3) 0.0627(8) Uani 1 1 d .
H4A H 0.6867 0.5563 1.0619 0.075 Uiso 1 1 calc R
C5 C 0.8501(3) 0.4412(4) 1.0980(2) 0.0615(8) Uani 1 1 d .
H5A H 0.8641 0.4003 1.1746 0.074 Uiso 1 1 calc R
C6 C 0.9329(3) 0.4094(3) 1.0514(2) 0.0524(7) Uani 1 1 d .
H6A H 1.0038 0.3468 1.0970 0.063 Uiso 1 1 calc R
C7 C 0.9137(2) 0.4694(3) 0.9352(2) 0.0403(6) Uani 1 1 d .
C8 C 0.9960(2) 0.4321(3) 0.8825(2) 0.0460(6) Uani 1 1 d .
H8A H 1.0667 0.3677 0.9257 0.055 Uiso 1 1 calc R
C9 C 0.9726(2) 0.4893(3) 0.7695(2) 0.0442(6) Uani 1 1 d .
H9A H 1.0270 0.4615 0.7358 0.053 Uiso 1 1 calc R
C10 C 0.8673(2) 0.5902(3) 0.70182(19) 0.0352(5) Uani 1 1 d .
C11 C 0.8478(2) 0.6602(3) 0.5822(2) 0.0353(5) Uani 1 1 d .
C12 C 0.8673(2) 0.6689(3) 0.3984(2) 0.0397(6) Uani 1 1 d .
H12A H 0.8145 0.6227 0.3195 0.048 Uiso 1 1 calc R
H12B H 0.9497 0.6815 0.4032 0.048 Uiso 1 1 calc R
C13 C 0.8184(2) 0.8471(4) 0.41937(18) 0.0392(5) Uani 1 1 d .
H13A H 0.8772 0.9380 0.4229 0.047 Uiso 1 1 calc R
C14 C 0.8244(2) 0.8224(3) 0.5438(2) 0.0418(6) Uani 1 1 d .
H14A H 0.8128 0.9124 0.5891 0.050 Uiso 1 1 calc R
C15 C 0.6931(2) 0.8962(3) 0.3225(2) 0.0442(6) Uani 1 1 d .
C16 C 0.6897(3) 0.9406(4) 0.2012(2) 0.0653(8) Uani 1 1 d .
H16A H 0.6071 0.9688 0.1460 0.098 Uiso 1 1 calc R
H16B H 0.7178 0.8423 0.1708 0.098 Uiso 1 1 calc R
H16C H 0.7421 1.0390 0.2091 0.098 Uiso 1 1 calc R
C17 C 0.5946(3) 0.9011(4) 0.3429(3) 0.0602(8) Uani 1 1 d .
H17A H 0.5196 0.9327 0.2813 0.072 Uiso 1 1 calc R
H17B H 0.5995 0.8729 0.4190 0.072 Uiso 1 1 calc R
C18 C 0.6360(2) 0.4203(3) 0.3725(2) 0.0375(6) Uani 1 1 d .
C19 C 0.5840(2) 0.4309(3) 0.2479(2) 0.0486(7) Uani 1 1 d .
H19A H 0.6288 0.3982 0.2048 0.058 Uiso 1 1 calc R
C20 C 0.4650(3) 0.4904(4) 0.1880(2) 0.0580(8) Uani 1 1 d .
H20A H 0.4303 0.4977 0.1041 0.070 Uiso 1 1 calc R
C21 C 0.3960(2) 0.5395(4) 0.2501(3) 0.0530(7) Uani 1 1 d .
C22 C 0.4494(2) 0.5247(4) 0.3744(3) 0.0537(7) Uani 1 1 d .
H22A H 0.4045 0.5557 0.4178 0.064 Uiso 1 1 calc R
C23 C 0.5679(2) 0.4650(4) 0.4358(2) 0.0460(6) Uani 1 1 d .
H23A H 0.6019 0.4548 0.5196 0.055 Uiso 1 1 calc R
C24 C 0.2672(3) 0.6045(5) 0.1842(3) 0.0854(11) Uani 1 1 d .
H24A H 0.2335 0.6301 0.2414 0.128 Uiso 1 1 calc R
H24B H 0.2182 0.5167 0.1288 0.128 Uiso 1 1 calc R
H24C H 0.2672 0.7086 0.1403 0.128 Uiso 1 1 calc R

loop_
_atom_site_aniso_label
_atom_site_aniso_U_11
_atom_site_aniso_U_22
_atom_site_aniso_U_33
_atom_site_aniso_U_23
_atom_site_aniso_U_13
_atom_site_aniso_U_12
S1 0.0446(3) 0.0304(3) 0.0383(3) -0.0012(3) 0.0176(2) 0.0002(3)
O1 0.0650(12) 0.0400(11) 0.0561(11) -0.0110(8) 0.0340(9) 0.0019(9)
O2 0.0599(11) 0.0382(10) 0.0437(10) 0.0066(8) 0.0179(9) -0.0013(8)
N1 0.0386(10) 0.0347(11) 0.0344(10) -0.0015(9) 0.0154(8) -0.0010(9)
C1 0.0383(13) 0.0341(14) 0.0366(12) 0.0014(10) 0.0110(11) 0.0024(10)
C2 0.0465(14) 0.0320(14) 0.0386(13) -0.0045(11) 0.0192(11) -0.0020(11)
C3 0.0576(16) 0.0471(16) 0.0489(15) 0.0011(13) 0.0298(13) 0.0057(13)
C4 0.088(2) 0.0576(19) 0.0626(18) -0.0018(15) 0.0509(17) 0.0034(17)
C5 0.095(2) 0.0526(18) 0.0445(16) 0.0067(14) 0.0369(17) 0.0018(17)
C6 0.0703(18) 0.0428(17) 0.0360(13) 0.0010(11) 0.0143(13) 0.0030(13)
C7 0.0466(14) 0.0357(14) 0.0342(13) -0.0031(11) 0.0128(11) -0.0032(11)
C8 0.0396(14) 0.0478(16) 0.0412(14) 0.0010(12) 0.0077(11) 0.0067(11)
C9 0.0401(13) 0.0509(16) 0.0404(14) -0.0034(12) 0.0158(11) 0.0061(12)
C10 0.0377(12) 0.0348(13) 0.0311(11) -0.0037(10) 0.0125(10) -0.0004(10)
C11 0.0348(12) 0.0370(14) 0.0342(12) -0.0043(11) 0.0146(10) -0.0032(10)
C12 0.0456(14) 0.0408(14) 0.0390(13) 0.0002(11) 0.0237(11) -0.0016(12)
C13 0.0483(13) 0.0313(13) 0.0398(11) -0.0015(12) 0.0203(10) -0.0076(12)
C14 0.0496(14) 0.0374(16) 0.0384(12) -0.0060(11) 0.0185(11) -0.0023(11)
C15 0.0549(15) 0.0320(15) 0.0417(13) -0.0019(11) 0.0165(11) -0.0022(11)
C16 0.079(2) 0.064(2) 0.0440(15) 0.0074(14) 0.0169(14) 0.0037(16)
C17 0.0549(17) 0.057(2) 0.0628(17) 0.0032(14) 0.0190(14) 0.0032(14)
C18 0.0419(13) 0.0328(13) 0.0365(12) -0.0008(10) 0.0152(10) -0.0083(10)
C19 0.0547(16) 0.0479(17) 0.0385(14) -0.0022(11) 0.0150(12) -0.0103(12)
C20 0.0611(18) 0.0549(18) 0.0409(14) 0.0049(13) 0.0046(14) -0.0134(14)
C21 0.0433(15) 0.0393(15) 0.0643(18) 0.0077(14) 0.0109(14) -0.0076(12)
C22 0.0457(15) 0.0525(18) 0.0656(18) 0.0009(14) 0.0260(14) -0.0064(13)
C23 0.0486(15) 0.0491(15) 0.0396(13) -0.0002(12) 0.0179(12) -0.0063(12)
C24 0.0567(19) 0.077(2) 0.097(3) 0.018(2) 0.0079(18) 0.0043(19)

loop_
_atom_type_symbol
_atom_type_description
_atom_type_scat_dispersion_real
_atom_type_scat_dispersion_imag
_atom_type_scat_source
C C 0.0033 0.0016 'International Tables Vol C Tables 4.2.6.8 and 6.1.1.4'
H H 0.0000 0.0000 'International Tables Vol C Tables 4.2.6.8 and 6.1.1.4'
N N 0.0061 0.0033 'International Tables Vol C Tables 4.2.6.8 and 6.1.1.4'
O O 0.0106 0.0060 'International Tables Vol C Tables 4.2.6.8 and 6.1.1.4'
S S 0.1246 0.1234 'International Tables Vol C Tables 4.2.6.8 and 6.1.1.4'

loop_
_geom_angle_atom_site_label_1
_geom_angle_atom_site_label_2
_geom_angle_atom_site_label_3
_geom_angle
O2 S1 O1 120.14(11)
O2 S1 N1 107.34(10)
O1 S1 N1 105.19(10)
O2 S1 C18 108.48(11)
O1 S1 C18 108.56(11)
N1 S1 C18 106.31(10)
C11 N1 C12 106.39(18)
C11 N1 S1 120.18(15)
C12 N1 S1 116.42(14)
C10 C1 C2 121.2(2)
C10 C1 H1A 119.4
C2 C1 H1A 119.4
C1 C2 C7 119.5(2)
C1 C2 C3 122.0(2)
C7 C2 C3 118.5(2)
C4 C3 C2 120.5(3)
C4 C3 H3A 119.7
C2 C3 H3A 119.7
C3 C4 C5 121.1(3)
C3 C4 H4A 119.4
C5 C4 H4A 119.4
C6 C5 C4 119.5(3)
C6 C5 H5A 120.2
C4 C5 H5A 120.2
C5 C6 C7 121.4(3)
C5 C6 H6A 119.3
C7 C6 H6A 119.3
C2 C7 C6 118.9(2)
C2 C7 C8 118.6(2)
C6 C7 C8 122.6(2)
C9 C8 C7 120.6(2)
C9 C8 H8A 119.7
C7 C8 H8A 119.7
C8 C9 C10 121.4(2)
C8 C9 H9A 119.3
C10 C9 H9A 119.3
C1 C10 C9 118.8(2)
C1 C10 C11 120.8(2)
C9 C10 C11 120.4(2)
C14 C11 N1 111.5(2)
C14 C11 C10 128.0(2)
N1 C11 C10 120.2(2)
N1 C12 C13 106.14(18)
N1 C12 H12A 110.5
C13 C12 H12A 110.5
N1 C12 H12B 110.5
C13 C12 H12B 110.5
H12A C12 H12B 108.7
C14 C13 C15 115.4(2)
C14 C13 C12 101.3(2)
C15 C13 C12 114.3(2)
C14 C13 H13A 108.5
C15 C13 H13A 108.5
C12 C13 H13A 108.5
C11 C14 C13 113.0(2)
C11 C14 H14A 123.5
C13 C14 H14A 123.5
C17 C15 C16 121.9(2)
C17 C15 C13 122.6(2)
C16 C15 C13 115.5(2)
C15 C16 H16A 109.5
C15 C16 H16B 109.5
H16A C16 H16B 109.5
C15 C16 H16C 109.5
H16A C16 H16C 109.5
H16B C16 H16C 109.5
C15 C17 H17A 120.0
C15 C17 H17B 120.0
H17A C17 H17B 120.0
C19 C18 C23 119.9(2)
C19 C18 S1 120.06(19)
C23 C18 S1 119.88(18)
C20 C19 C18 119.4(3)
C20 C19 H19A 120.3
C18 C19 H19A 120.3
C19 C20 C21 121.5(2)
C19 C20 H20A 119.2
C21 C20 H20A 119.2
C22 C21 C20 117.9(3)
C22 C21 C24 121.0(3)
C20 C21 C24 121.1(3)
C23 C22 C21 121.4(3)
C23 C22 H22A 119.3
C21 C22 H22A 119.3
C22 C23 C18 119.8(2)
C22 C23 H23A 120.1
C18 C23 H23A 120.1
C21 C24 H24A 109.5
C21 C24 H24B 109.5
H24A C24 H24B 109.5
C21 C24 H24C 109.5
H24A C24 H24C 109.5
H24B C24 H24C 109.5

loop_
_geom_bond_atom_site_label_1
_geom_bond_atom_site_label_2
_geom_bond_distance
S1 O2 1.4259(17)
S1 O1 1.4322(18)
S1 N1 1.657(2)
S1 C18 1.759(2)
N1 C11 1.442(3)
N1 C12 1.491(3)
C1 C10 1.372(3)
C1 C2 1.409(3)
C1 H1A 0.9300
C2 C7 1.412(3)
C2 C3 1.414(3)
C3 C4 1.364(4)
C3 H3A 0.9300
C4 C5 1.396(4)
C4 H4A 0.9300
C5 C6 1.358(4)
C5 H5A 0.9300
C6 C7 1.413(3)
C6 H6A 0.9300
C7 C8 1.415(3)
C8 C9 1.358(3)
C8 H8A 0.9300
C9 C10 1.414(3)
C9 H9A 0.9300
C10 C11 1.477(3)
C11 C14 1.316(3)
C12 C13 1.549(4)
C12 H12A 0.9700
C12 H12B 0.9700
C13 C14 1.499(3)
C13 C15 1.518(3)
C13 H13A 0.9800
C14 H14A 0.9300
C15 C17 1.307(4)
C15 C16 1.501(3)
C16 H16A 0.9600
C16 H16B 0.9600
C16 H16C 0.9600
C17 H17A 0.9300
C17 H17B 0.9300
C18 C19 1.380(3)
C18 C23 1.382(3)
C19 C20 1.380(4)
C19 H19A 0.9300
C20 C21 1.388(4)
C20 H20A 0.9300
C21 C22 1.380(4)
C21 C24 1.496(4)
C22 C23 1.377(4)
C22 H22A 0.9300
C23 H23A 0.9300
C24 H24A 0.9600
C24 H24B 0.9600
C24 H24C 0.9600

loop_
_geom_torsion_atom_site_label_1
_geom_torsion_atom_site_label_2
_geom_torsion_atom_site_label_3
_geom_torsion_atom_site_label_4
_geom_torsion
O2 S1 N1 C11 -50.79(18)
O1 S1 N1 C11 -179.82(16)
C18 S1 N1 C11 65.15(18)
O2 S1 N1 C12 178.42(16)
O1 S1 N1 C12 49.38(18)
C18 S1 N1 C12 -65.64(18)
C10 C1 C2 C7 0.9(3)
C10 C1 C2 C3 -177.1(2)
C1 C2 C3 C4 178.7(2)
C7 C2 C3 C4 0.7(4)
C2 C3 C4 C5 0.5(4)
C3 C4 C5 C6 -0.7(5)
C4 C5 C6 C7 -0.2(5)
C1 C2 C7 C6 -179.7(2)
C3 C2 C7 C6 -1.6(3)
C1 C2 C7 C8 -0.8(3)
C3 C2 C7 C8 177.2(2)
C5 C6 C7 C2 1.4(4)
C5 C6 C7 C8 -177.4(3)
C2 C7 C8 C9 -0.2(4)
C6 C7 C8 C9 178.6(2)
C7 C8 C9 C10 1.2(4)
C2 C1 C10 C9 0.1(3)
C2 C1 C10 C11 -177.2(2)
C8 C9 C10 C1 -1.1(4)
C8 C9 C10 C11 176.2(2)
C12 N1 C11 C14 5.9(3)
S1 N1 C11 C14 -129.1(2)
C12 N1 C11 C10 -167.84(19)
S1 N1 C11 C10 57.1(2)
C1 C10 C11 C14 49.4(4)
C9 C10 C11 C14 -127.8(3)
C1 C10 C11 N1 -138.0(2)
C9 C10 C11 N1 44.8(3)
C11 N1 C12 C13 -11.9(2)
S1 N1 C12 C13 125.13(17)
N1 C12 C13 C14 12.8(2)
N1 C12 C13 C15 -111.9(2)
N1 C11 C14 C13 3.0(3)
C10 C11 C14 C13 176.1(2)
C15 C13 C14 C11 113.9(3)
C12 C13 C14 C11 -10.1(3)
C14 C13 C15 C17 -6.1(4)
C12 C13 C15 C17 110.7(3)
C14 C13 C15 C16 173.4(2)
C12 C13 C15 C16 -69.8(3)
O2 S1 C18 C19 -147.9(2)
O1 S1 C18 C19 -15.7(2)
N1 S1 C18 C19 97.0(2)
O2 S1 C18 C23 36.5(2)
O1 S1 C18 C23 168.6(2)
N1 S1 C18 C23 -78.7(2)
C23 C18 C19 C20 1.6(4)
S1 C18 C19 C20 -174.1(2)
C18 C19 C20 C21 -0.2(4)
C19 C20 C21 C22 -0.9(4)
C19 C20 C21 C24 179.7(3)
C20 C21 C22 C23 0.7(4)
C24 C21 C22 C23 180.0(3)
C21 C22 C23 C18 0.7(4)
C19 C18 C23 C22 -1.9(4)
S1 C18 C23 C22 173.8(2)
